data_7063034
loop_
_publ_author_name
'Antala, Jakub'
'Schulz, Ji\<r\'i'
'C\'isa\<rov\'a, Ivana'
'\<St\<epni\<cka, Petr'

_publ_section_title
;
 Synthesis, reactivity and coordination behaviour of a ferrocene
 phosphinostibine and intramolecular interactions in its P(v) and Sb(v)
 derivatives
;
_journal_issue 12
_journal_name_full 'New Journal of Chemistry'
_journal_page_first 5107
_journal_page_last 5119
_journal_paper_doi 10.1039/D4NJ00349G
_journal_volume 48
_journal_year 2024
_chemical_formula_moiety 'C44 H55 Cl Fe P Rh Sb, F6 P, C2 H4 Cl2'
_chemical_formula_sum 'C46 H59 Cl3 F6 Fe P2 Rh Sb'
_chemical_formula_weight 1174.73
_space_group_crystal_system monoclinic
_space_group_IT_number 14
_space_group_name_Hall '-P 2yn'
_space_group_name_H-M_alt 'P 1 21/n 1'
_atom_sites_solution_hydrogens geom
_atom_sites_solution_primary direct
_atom_sites_solution_secondary difmap
_audit_creation_method SHELXL-2017/1
_audit_update_record
;
2023-12-20 deposited with the CCDC.	2024-02-14 downloaded from the CCDC.
;
_cell_angle_alpha 90
_cell_angle_beta 97.8240(10)
_cell_angle_gamma 90
_cell_formula_units_Z 4
_cell_length_a 11.8312(5)
_cell_length_b 12.9337(5)
_cell_length_c 30.5249(10)
_cell_measurement_reflns_used 9188
_cell_measurement_temperature 120(2)
_cell_measurement_theta_max 27.47
_cell_measurement_theta_min 2.35
_cell_volume 4627.5(3)
_computing_cell_refinement 'SAINT V8.40A (Bruker Nano, Inc., 2019)'
_computing_data_collection 'Bruker Instrument Service vV6.2.12'
_computing_data_reduction 'SAINT V8.40A (Bruker Nano, Inc., 2019)'
_computing_molecular_graphics 'PLATON (Spek, 2017)'
_computing_publication_material 'PLATON (Spek, 2017)'
_computing_structure_refinement 'SHELXL-2017 (Sheldrick, 2017)'
_computing_structure_solution 'SHELXT 2014 (Sheldrick, 2014)'
_diffrn_ambient_temperature 120(2)
_diffrn_measured_fraction_theta_full 0.999
_diffrn_measured_fraction_theta_max 0.998
_diffrn_measurement_device_type 'Bruker D8 VENTURE Kappa Duo with PHOTON III'
_diffrn_measurement_method '\f and \w scans'
_diffrn_radiation_monochromator 'Quazar Mo multilayer optic'
_diffrn_radiation_source 'I\mS micro-focus sealed tube'
_diffrn_radiation_type MoK\a
_diffrn_radiation_wavelength 0.71073
_diffrn_reflns_av_R_equivalents 0.0158
_diffrn_reflns_av_unetI/netI 0.0110
_diffrn_reflns_Laue_measured_fraction_full 0.999
_diffrn_reflns_Laue_measured_fraction_max 0.998
_diffrn_reflns_limit_h_max 15
_diffrn_reflns_limit_h_min -13
_diffrn_reflns_limit_k_max 16
_diffrn_reflns_limit_k_min -16
_diffrn_reflns_limit_l_max 39
_diffrn_reflns_limit_l_min -37
_diffrn_reflns_number 61952
_diffrn_reflns_point_group_measured_fraction_full 0.999
_diffrn_reflns_point_group_measured_fraction_max 0.998
_diffrn_reflns_theta_full 25.242
_diffrn_reflns_theta_max 27.495
_diffrn_reflns_theta_min 2.504
_exptl_absorpt_coefficient_mu 1.541
_exptl_absorpt_correction_T_max 0.75
_exptl_absorpt_correction_T_min 0.60
_exptl_absorpt_correction_type multi-scan
_exptl_absorpt_process_details 'SADABS-2016/2 - Bruker AXS'
_exptl_crystal_colour red
_exptl_crystal_density_diffrn 1.686
_exptl_crystal_description prism
_exptl_crystal_F_000 2368
_exptl_crystal_size_max 0.34
_exptl_crystal_size_mid 0.32
_exptl_crystal_size_min 0.20
_refine_diff_density_max 0.771
_refine_diff_density_min -0.776
_refine_diff_density_rms 0.060
_refine_ls_extinction_method none
_refine_ls_goodness_of_fit_ref 1.089
_refine_ls_hydrogen_treatment constr
_refine_ls_matrix_type full
_refine_ls_number_parameters 553
_refine_ls_number_reflns 10596
_refine_ls_number_restraints 0
_refine_ls_restrained_S_all 1.089
_refine_ls_R_factor_all 0.0210
_refine_ls_R_factor_gt 0.0206
_refine_ls_shift/su_max 0.004
_refine_ls_shift/su_mean 0.000
_refine_ls_structure_factor_coef Fsqd
_refine_ls_weighting_details 'w=1/[\s^2^(Fo^2^)+(0.0148P)^2^+5.8255P] where P=(Fo^2^+2Fc^2^)/3'
_refine_ls_weighting_scheme calc
_refine_ls_wR_factor_gt 0.0471
_refine_ls_wR_factor_ref 0.0474
_reflns_Friedel_coverage 0.000
_reflns_number_gt 10397
_reflns_number_total 10596
_reflns_threshold_expression 'I > 2\s(I)'
_cod_data_source_file d4nj00349g3.cif
_cod_data_source_block ja15
_cod_depositor_comments 'Adding full bibliography for 7063018--7063034.cif.'
_cod_original_sg_symbol_H-M 'P 21/n'
_cod_database_code 7063034
_shelx_space_group_comment
;
The symmetry employed for this shelxl refinement is uniquely defined
by the following loop, which should always be used as a source of
symmetry information in preference to the above space-group names.
They are only intended as comments.
;
_shelx_estimated_absorpt_t_min 0.622
_shelx_estimated_absorpt_t_max 0.748

loop_
_space_group_symop_operation_xyz
'x, y, z'
'-x+1/2, y+1/2, -z+1/2'
'-x, -y, -z'
'x-1/2, -y-1/2, z-1/2'

loop_
_atom_site_label
_atom_site_type_symbol
_atom_site_fract_x
_atom_site_fract_y
_atom_site_fract_z
_atom_site_U_iso_or_equiv
_atom_site_adp_type
_atom_site_occupancy
_atom_site_site_symmetry_order
_atom_site_calc_flag
_atom_site_refinement_flags_posn
_atom_site_refinement_flags_adp
_atom_site_refinement_flags_occupancy
_atom_site_disorder_assembly
_atom_site_disorder_group
Rh Rh 0.55402(2) 0.58279(2) 0.38328(2) 0.01206(3) Uani 1 1 d . . . . .
Cl Cl 0.61624(3) 0.57219(3) 0.46122(2) 0.01722(8) Uani 1 1 d . . . . .
Fe Fe 0.72405(2) 0.86492(2) 0.45703(2) 0.01323(5) Uani 1 1 d . . . . .
Sb Sb 0.76118(2) 0.64706(2) 0.38249(2) 0.01258(3) Uani 1 1 d . . . . .
P P 0.48324(3) 0.75235(3) 0.39086(2) 0.01198(8) Uani 1 1 d . . . . .
C1 C 0.82257(14) 0.76254(13) 0.42848(5) 0.0151(3) Uani 1 1 d . . . . .
C2 C 0.85283(14) 0.86685(14) 0.41894(6) 0.0184(3) Uani 1 1 d . . . . .
H2 H 0.850279 0.896524 0.390355 0.022 Uiso 1 1 calc R U . . .
C3 C 0.88740(14) 0.91806(14) 0.45995(6) 0.0204(4) Uani 1 1 d . . . . .
H3 H 0.911908 0.987894 0.463387 0.024 Uiso 1 1 calc R U . . .
C4 C 0.87893(14) 0.84681(14) 0.49481(6) 0.0193(3) Uani 1 1 d . . . . .
H4 H 0.897138 0.860650 0.525526 0.023 Uiso 1 1 calc R U . . .
C5 C 0.83826(14) 0.75077(14) 0.47562(5) 0.0165(3) Uani 1 1 d . . . . .
H5 H 0.824099 0.689781 0.491344 0.020 Uiso 1 1 calc R U . . .
C6 C 0.55831(13) 0.83826(13) 0.43216(5) 0.0142(3) Uani 1 1 d . . . . .
C7 C 0.58790(14) 0.94471(13) 0.42546(6) 0.0172(3) Uani 1 1 d . . . . .
H7 H 0.583714 0.978793 0.397716 0.021 Uiso 1 1 calc R U . . .
C8 C 0.62438(15) 0.98993(14) 0.46743(6) 0.0201(4) Uani 1 1 d . . . . .
H8 H 0.649057 1.059326 0.472512 0.024 Uiso 1 1 calc R U . . .
C9 C 0.61769(15) 0.91381(14) 0.50047(6) 0.0197(3) Uani 1 1 d . . . . .
H9 H 0.636899 0.923592 0.531434 0.024 Uiso 1 1 calc R U . . .
C10 C 0.57734(14) 0.82043(14) 0.47930(5) 0.0164(3) Uani 1 1 d . . . . .
H10 H 0.564998 0.757119 0.493698 0.020 Uiso 1 1 calc R U . . .
C11 C 0.33925(14) 0.75399(13) 0.40845(5) 0.0150(3) Uani 1 1 d . . . . .
H11 H 0.284788 0.727352 0.383029 0.018 Uiso 1 1 calc R U . . .
C12 C 0.29930(15) 0.86347(14) 0.41870(6) 0.0189(3) Uani 1 1 d . . . . .
H12A H 0.351481 0.892811 0.443724 0.023 Uiso 1 1 calc R U . . .
H12B H 0.302004 0.908468 0.392631 0.023 Uiso 1 1 calc R U . . .
C13 C 0.17749(15) 0.86145(16) 0.43049(7) 0.0258(4) Uani 1 1 d . . . . .
H13A H 0.157029 0.931478 0.439883 0.031 Uiso 1 1 calc R U . . .
H13B H 0.124027 0.842844 0.403828 0.031 Uiso 1 1 calc R U . . .
C14 C 0.16371(17) 0.78456(17) 0.46737(7) 0.0294(4) Uani 1 1 d . . . . .
H14A H 0.206723 0.809737 0.495433 0.035 Uiso 1 1 calc R U . . .
H14B H 0.082158 0.780278 0.471318 0.035 Uiso 1 1 calc R U . . .
C15 C 0.20653(16) 0.67707(16) 0.45721(7) 0.0264(4) Uani 1 1 d . . . . .
H15A H 0.157611 0.648053 0.431219 0.032 Uiso 1 1 calc R U . . .
H15B H 0.201604 0.630792 0.482713 0.032 Uiso 1 1 calc R U . . .
C16 C 0.33010(15) 0.68209(14) 0.44774(6) 0.0202(3) Uani 1 1 d . . . . .
H16A H 0.356412 0.611925 0.441009 0.024 Uiso 1 1 calc R U . . .
H16B H 0.379704 0.707996 0.474206 0.024 Uiso 1 1 calc R U . . .
C17 C 0.46738(14) 0.83526(13) 0.34078(5) 0.0146(3) Uani 1 1 d . . . . .
H17 H 0.453623 0.907405 0.350585 0.017 Uiso 1 1 calc R U . . .
C18 C 0.36596(15) 0.80561(14) 0.30630(5) 0.0183(3) Uani 1 1 d . . . . .
H18A H 0.294759 0.809088 0.319928 0.022 Uiso 1 1 calc R U . . .
H18B H 0.375568 0.733557 0.296507 0.022 Uiso 1 1 calc R U . . .
C19 C 0.35605(16) 0.87784(15) 0.26613(6) 0.0217(4) Uani 1 1 d . . . . .
H19A H 0.293078 0.853971 0.243709 0.026 Uiso 1 1 calc R U . . .
H19B H 0.337441 0.948527 0.275342 0.026 Uiso 1 1 calc R U . . .
C20 C 0.46665(17) 0.88054(17) 0.24571(6) 0.0274(4) Uani 1 1 d . . . . .
H20A H 0.459279 0.931281 0.221205 0.033 Uiso 1 1 calc R U . . .
H20B H 0.480493 0.811698 0.233294 0.033 Uiso 1 1 calc R U . . .
C21 C 0.56783(16) 0.91006(16) 0.27997(6) 0.0255(4) Uani 1 1 d . . . . .
H21A H 0.558030 0.981860 0.290038 0.031 Uiso 1 1 calc R U . . .
H21B H 0.638947 0.907088 0.266266 0.031 Uiso 1 1 calc R U . . .
C22 C 0.57776(15) 0.83698(14) 0.31970(6) 0.0186(3) Uani 1 1 d . . . . .
H22A H 0.641736 0.859531 0.341970 0.022 Uiso 1 1 calc R U . . .
H22B H 0.594815 0.766276 0.310039 0.022 Uiso 1 1 calc R U . . .
C23 C 0.88358(14) 0.52689(13) 0.40097(6) 0.0160(3) Uani 1 1 d . . . . .
C24 C 0.89419(15) 0.48303(14) 0.44305(6) 0.0188(3) Uani 1 1 d . . . . .
H24 H 0.845820 0.505373 0.463611 0.023 Uiso 1 1 calc R U . . .
C25 C 0.97526(16) 0.40675(15) 0.45505(6) 0.0220(4) Uani 1 1 d . . . . .
H25 H 0.982633 0.377663 0.483875 0.026 Uiso 1 1 calc R U . . .
C26 C 1.04541(15) 0.37294(14) 0.42510(6) 0.0207(4) Uani 1 1 d . . . . .
H26 H 1.101279 0.321315 0.433518 0.025 Uiso 1 1 calc R U . . .
C27 C 1.03403(15) 0.41445(14) 0.38289(6) 0.0207(4) Uani 1 1 d . . . . .
H27 H 1.080939 0.390316 0.362140 0.025 Uiso 1 1 calc R U . . .
C28 C 0.95389(15) 0.49143(14) 0.37099(6) 0.0199(3) Uani 1 1 d . . . . .
H28 H 0.946857 0.520248 0.342116 0.024 Uiso 1 1 calc R U . . .
C29 C 0.84030(14) 0.69592(13) 0.32699(6) 0.0166(3) Uani 1 1 d . . . . .
C30 C 0.79628(16) 0.67172(14) 0.28359(6) 0.0209(4) Uani 1 1 d . . . . .
H30 H 0.720775 0.645687 0.277078 0.025 Uiso 1 1 calc R U . . .
C31 C 0.86252(18) 0.68555(16) 0.24969(6) 0.0268(4) Uani 1 1 d . . . . .
H31 H 0.832323 0.668071 0.220180 0.032 Uiso 1 1 calc R U . . .
C32 C 0.97206(19) 0.72459(17) 0.25872(7) 0.0324(5) Uani 1 1 d . . . . .
H32 H 1.017192 0.733557 0.235534 0.039 Uiso 1 1 calc R U . . .
C33 C 1.01551(18) 0.75047(18) 0.30162(8) 0.0330(5) Uani 1 1 d . . . . .
H33 H 1.089954 0.779038 0.307783 0.040 Uiso 1 1 calc R U . . .
C34 C 0.95095(16) 0.73495(16) 0.33580(7) 0.0249(4) Uani 1 1 d . . . . .
H34 H 0.982326 0.751010 0.365330 0.030 Uiso 1 1 calc R U . . .
C35 C 0.57813(15) 0.44810(13) 0.34005(6) 0.0191(3) Uani 1 1 d . . . . .
C39 C 0.55095(16) 0.41127(13) 0.38096(6) 0.0201(4) Uani 1 1 d . . . . .
C36 C 0.48412(15) 0.51106(13) 0.31981(6) 0.0173(3) Uani 1 1 d . . . . .
C37 C 0.39612(15) 0.50663(13) 0.34811(6) 0.0176(3) Uani 1 1 d . . . . .
C38 C 0.43820(16) 0.44796(13) 0.38610(6) 0.0192(3) Uani 1 1 d . . . . .
C40 C 0.67909(17) 0.41660(15) 0.31837(7) 0.0264(4) Uani 1 1 d . . . . .
H40A H 0.741644 0.395784 0.341058 0.040 Uiso 1 1 calc R U . . .
H40B H 0.703650 0.475010 0.301519 0.040 Uiso 1 1 calc R U . . .
H40C H 0.657986 0.358415 0.298356 0.040 Uiso 1 1 calc R U . . .
C41 C 0.46842(17) 0.54476(15) 0.27244(6) 0.0229(4) Uani 1 1 d . . . . .
H41A H 0.465480 0.483834 0.253232 0.034 Uiso 1 1 calc R U . . .
H41B H 0.532506 0.588846 0.267085 0.034 Uiso 1 1 calc R U . . .
H41C H 0.397008 0.583658 0.266001 0.034 Uiso 1 1 calc R U . . .
C42 C 0.27520(15) 0.54048(15) 0.33576(6) 0.0222(4) Uani 1 1 d . . . . .
H42A H 0.231253 0.484479 0.319911 0.033 Uiso 1 1 calc R U . . .
H42B H 0.272994 0.601588 0.316677 0.033 Uiso 1 1 calc R U . . .
H42C H 0.242063 0.557566 0.362581 0.033 Uiso 1 1 calc R U . . .
C43 C 0.37487(18) 0.41476(15) 0.42284(6) 0.0266(4) Uani 1 1 d . . . . .
H43A H 0.301658 0.451205 0.420416 0.040 Uiso 1 1 calc R U . . .
H43B H 0.420153 0.431249 0.451302 0.040 Uiso 1 1 calc R U . . .
H43C H 0.361255 0.340057 0.420915 0.040 Uiso 1 1 calc R U . . .
C44 C 0.61918(19) 0.33809(15) 0.41203(7) 0.0288(4) Uani 1 1 d . . . . .
H44A H 0.590990 0.267495 0.406200 0.043 Uiso 1 1 calc R U . . .
H44B H 0.611604 0.357071 0.442579 0.043 Uiso 1 1 calc R U . . .
H44C H 0.699625 0.341769 0.407673 0.043 Uiso 1 1 calc R U . . .
Cl1S Cl -0.15536(5) 0.00320(5) 0.30972(2) 0.04135(14) Uani 1 1 d . . . . .
Cl2S Cl -0.15185(7) 0.15720(5) 0.39806(3) 0.0600(2) Uani 1 1 d . . . . .
C1S C -0.0300(3) 0.0480(3) 0.34146(13) 0.0339(7) Uani 0.570(3) 1 d . . P A 1
H1SA H -0.008350 0.000946 0.366788 0.041 Uiso 0.570(3) 1 calc R U P A 1
H1SB H 0.032988 0.048973 0.323198 0.041 Uiso 0.570(3) 1 calc R U P A 1
C2S C -0.0489(5) 0.1546(4) 0.35803(17) 0.0427(9) Uani 0.570(3) 1 d . . P A 1
H2SA H -0.077114 0.199579 0.332631 0.051 Uiso 0.570(3) 1 calc R U P A 1
H2SB H 0.024779 0.183053 0.372182 0.051 Uiso 0.570(3) 1 calc R U P A 1
C1D C -0.0534(5) 0.1109(5) 0.32865(18) 0.0339(7) Uani 0.430(3) 1 d . . P A 2
H1DA H 0.019128 0.099744 0.316520 0.041 Uiso 0.430(3) 1 calc R U P A 2
H1DB H -0.086090 0.177410 0.316890 0.041 Uiso 0.430(3) 1 calc R U P A 2
C2D C -0.0295(6) 0.1172(5) 0.3777(2) 0.0427(9) Uani 0.430(3) 1 d . . P A 2
H2DA H 0.033121 0.166917 0.386439 0.051 Uiso 0.430(3) 1 calc R U P A 2
H2DB H -0.005577 0.048632 0.390035 0.051 Uiso 0.430(3) 1 calc R U P A 2
P2 P 0.29530(5) 0.16089(4) 0.33600(2) 0.02983(11) Uani 1 1 d . . . B 2
F1 F 0.41331(15) 0.10110(15) 0.34038(8) 0.0739(6) Uani 1 1 d . . . B 2
F2 F 0.35945(15) 0.26836(11) 0.33279(5) 0.0518(4) Uani 1 1 d . . . B 2
F3 F 0.3008(3) 0.17030(15) 0.38740(6) 0.1104(10) Uani 1 1 d . . . B 2
F4 F 0.23162(14) 0.05203(11) 0.33773(6) 0.0533(4) Uani 1 1 d . . . B 2
F5 F 0.28687(15) 0.15082(12) 0.28352(5) 0.0523(4) Uani 1 1 d . . . B 2
F6 F 0.17603(16) 0.21883(15) 0.32915(9) 0.0896(8) Uani 1 1 d . . . B 2

loop_
_atom_site_aniso_label
_atom_site_aniso_U_11
_atom_site_aniso_U_22
_atom_site_aniso_U_33
_atom_site_aniso_U_23
_atom_site_aniso_U_13
_atom_site_aniso_U_12
Rh 0.01286(6) 0.01161(6) 0.01163(6) -0.00070(4) 0.00135(4) -0.00025(4)
Cl 0.01990(19) 0.01878(19) 0.01267(17) 0.00079(14) 0.00108(14) 0.00002(15)
Fe 0.01119(11) 0.01409(11) 0.01393(11) -0.00223(8) 0.00002(8) 0.00087(8)
Sb 0.01174(5) 0.01334(5) 0.01273(5) -0.00016(4) 0.00188(4) 0.00175(4)
P 0.01084(18) 0.01319(18) 0.01176(18) -0.00046(14) 0.00098(14) 0.00050(15)
C1 0.0109(7) 0.0170(8) 0.0173(8) -0.0017(6) 0.0015(6) 0.0013(6)
C2 0.0143(8) 0.0203(8) 0.0209(8) -0.0004(7) 0.0042(6) -0.0013(6)
C3 0.0123(8) 0.0210(9) 0.0275(9) -0.0039(7) 0.0013(7) -0.0021(7)
C4 0.0122(8) 0.0246(9) 0.0195(8) -0.0041(7) -0.0033(6) 0.0024(7)
C5 0.0124(7) 0.0191(8) 0.0172(8) -0.0005(6) -0.0012(6) 0.0038(6)
C6 0.0107(7) 0.0161(8) 0.0155(7) -0.0016(6) 0.0008(6) 0.0012(6)
C7 0.0146(8) 0.0153(8) 0.0206(8) -0.0010(6) -0.0016(6) 0.0031(6)
C8 0.0176(8) 0.0164(8) 0.0256(9) -0.0069(7) 0.0000(7) 0.0035(7)
C9 0.0165(8) 0.0252(9) 0.0172(8) -0.0073(7) 0.0015(6) 0.0035(7)
C10 0.0125(7) 0.0219(8) 0.0150(8) -0.0022(6) 0.0024(6) 0.0018(6)
C11 0.0117(7) 0.0172(8) 0.0160(7) -0.0014(6) 0.0019(6) 0.0000(6)
C12 0.0151(8) 0.0192(8) 0.0225(8) -0.0017(7) 0.0034(7) 0.0019(6)
C13 0.0138(8) 0.0265(10) 0.0375(11) -0.0039(8) 0.0050(7) 0.0047(7)
C14 0.0191(9) 0.0350(11) 0.0373(11) -0.0026(9) 0.0149(8) 0.0010(8)
C15 0.0186(9) 0.0291(10) 0.0336(10) 0.0027(8) 0.0116(8) -0.0007(8)
C16 0.0157(8) 0.0226(9) 0.0234(9) 0.0035(7) 0.0071(7) 0.0009(7)
C17 0.0147(7) 0.0142(7) 0.0141(7) 0.0016(6) -0.0002(6) 0.0010(6)
C18 0.0171(8) 0.0216(8) 0.0151(8) 0.0011(6) -0.0020(6) -0.0012(7)
C19 0.0232(9) 0.0236(9) 0.0163(8) 0.0025(7) -0.0046(7) 0.0013(7)
C20 0.0295(10) 0.0352(11) 0.0167(8) 0.0072(8) 0.0005(7) -0.0002(8)
C21 0.0227(9) 0.0318(10) 0.0219(9) 0.0098(8) 0.0026(7) -0.0036(8)
C22 0.0161(8) 0.0229(9) 0.0170(8) 0.0038(7) 0.0023(6) 0.0008(7)
C23 0.0142(8) 0.0156(8) 0.0178(8) -0.0007(6) 0.0012(6) 0.0026(6)
C24 0.0182(8) 0.0204(8) 0.0184(8) 0.0005(7) 0.0045(6) 0.0039(7)
C25 0.0224(9) 0.0236(9) 0.0199(8) 0.0048(7) 0.0022(7) 0.0054(7)
C26 0.0176(8) 0.0191(8) 0.0247(9) 0.0016(7) 0.0008(7) 0.0052(7)
C27 0.0193(8) 0.0209(9) 0.0231(9) -0.0004(7) 0.0069(7) 0.0054(7)
C28 0.0217(9) 0.0215(9) 0.0168(8) 0.0015(7) 0.0035(7) 0.0046(7)
C29 0.0173(8) 0.0166(8) 0.0169(8) 0.0013(6) 0.0060(6) 0.0022(6)
C30 0.0250(9) 0.0189(8) 0.0191(8) 0.0017(7) 0.0039(7) 0.0028(7)
C31 0.0366(11) 0.0256(10) 0.0198(9) 0.0024(7) 0.0094(8) 0.0076(8)
C32 0.0347(11) 0.0345(11) 0.0324(11) 0.0091(9) 0.0203(9) 0.0089(9)
C33 0.0194(9) 0.0416(12) 0.0399(12) 0.0070(10) 0.0114(8) -0.0009(9)
C34 0.0192(9) 0.0303(10) 0.0257(9) 0.0010(8) 0.0051(7) -0.0002(8)
C35 0.0217(9) 0.0136(8) 0.0218(8) -0.0069(6) 0.0018(7) -0.0023(7)
C39 0.0260(9) 0.0118(8) 0.0216(8) -0.0033(6) -0.0004(7) -0.0025(7)
C36 0.0203(8) 0.0156(8) 0.0155(8) -0.0046(6) 0.0005(6) -0.0026(6)
C37 0.0187(8) 0.0163(8) 0.0173(8) -0.0048(6) 0.0004(6) -0.0056(6)
C38 0.0237(9) 0.0143(8) 0.0192(8) -0.0032(6) 0.0010(7) -0.0073(7)
C40 0.0266(10) 0.0233(9) 0.0299(10) -0.0117(8) 0.0058(8) 0.0022(8)
C41 0.0286(10) 0.0244(9) 0.0156(8) -0.0027(7) 0.0027(7) -0.0012(8)
C42 0.0174(8) 0.0238(9) 0.0247(9) -0.0044(7) 0.0004(7) -0.0055(7)
C43 0.0349(11) 0.0231(9) 0.0226(9) 0.0002(7) 0.0067(8) -0.0112(8)
C44 0.0365(11) 0.0158(9) 0.0317(10) 0.0026(7) -0.0038(9) 0.0021(8)
Cl1S 0.0356(3) 0.0582(4) 0.0286(3) 0.0103(2) -0.0015(2) -0.0131(3)
Cl2S 0.0691(5) 0.0382(3) 0.0823(5) -0.0033(3) 0.0448(4) 0.0044(3)
C1S 0.0284(15) 0.042(2) 0.0312(17) -0.0004(14) 0.0049(13) -0.0092(15)
C2S 0.050(2) 0.037(3) 0.046(3) -0.0025(16) 0.023(2) -0.0101(19)
C1D 0.0284(15) 0.042(2) 0.0312(17) -0.0004(14) 0.0049(13) -0.0092(15)
C2D 0.050(2) 0.037(3) 0.046(3) -0.0025(16) 0.023(2) -0.0101(19)
P2 0.0363(3) 0.0193(2) 0.0338(3) 0.0013(2) 0.0042(2) 0.0021(2)
F1 0.0419(9) 0.0561(11) 0.1167(17) 0.0117(11) -0.0142(10) 0.0143(8)
F2 0.0754(11) 0.0293(7) 0.0494(9) -0.0090(6) 0.0036(8) -0.0201(7)
F3 0.252(3) 0.0490(11) 0.0328(9) -0.0034(8) 0.0291(14) -0.0218(16)
F4 0.0588(10) 0.0300(7) 0.0710(11) 0.0140(7) 0.0086(8) -0.0096(7)
F5 0.0751(11) 0.0410(8) 0.0385(8) -0.0043(6) -0.0004(7) -0.0177(8)
F6 0.0617(11) 0.0625(12) 0.159(2) 0.0579(13) 0.0650(13) 0.0337(10)

loop_
_atom_type_symbol
_atom_type_description
_atom_type_scat_dispersion_real
_atom_type_scat_dispersion_imag
_atom_type_scat_source
C C 0.0033 0.0016 'International Tables Vol C Tables 4.2.6.8 and 6.1.1.4'
H H 0.0000 0.0000 'International Tables Vol C Tables 4.2.6.8 and 6.1.1.4'
Cl Cl 0.1484 0.1585 'International Tables Vol C Tables 4.2.6.8 and 6.1.1.4'
F F 0.0171 0.0103 'International Tables Vol C Tables 4.2.6.8 and 6.1.1.4'
Fe Fe 0.3463 0.8444 'International Tables Vol C Tables 4.2.6.8 and 6.1.1.4'
P P 0.1023 0.0942 'International Tables Vol C Tables 4.2.6.8 and 6.1.1.4'
Rh Rh -1.1178 0.9187 'International Tables Vol C Tables 4.2.6.8 and 6.1.1.4'
Sb Sb -0.5866 1.5461 'International Tables Vol C Tables 4.2.6.8 and 6.1.1.4'

loop_
_geom_angle_atom_site_label_1
_geom_angle_atom_site_label_2
_geom_angle_atom_site_label_3
_geom_angle
_geom_angle_site_symmetry_1
_geom_angle_site_symmetry_3
_geom_angle_publ_flag
C36 Rh C39 63.19(6) . . ?
C36 Rh C38 62.95(6) . . ?
C39 Rh C38 37.91(7) . . ?
C36 Rh C35 38.11(6) . . ?
C39 Rh C35 37.08(7) . . ?
C38 Rh C35 62.58(7) . . ?
C36 Rh C37 37.74(6) . . ?
C39 Rh C37 62.52(7) . . ?
C38 Rh C37 36.92(6) . . ?
C35 Rh C37 62.61(6) . . ?
C36 Rh P 112.32(5) . . ?
C39 Rh P 157.43(5) . . ?
C38 Rh P 119.56(5) . . ?
C35 Rh P 148.99(5) . . ?
C37 Rh P 99.80(5) . . ?
C36 Rh Cl 151.15(5) . . ?
C39 Rh Cl 88.62(5) . . ?
C38 Rh Cl 91.39(5) . . ?
C35 Rh Cl 119.78(5) . . ?
C37 Rh Cl 124.84(5) . . ?
P Rh Cl 91.199(14) . . ?
C36 Rh Sb 111.65(5) . . ?
C39 Rh Sb 109.37(5) . . ?
C38 Rh Sb 147.08(5) . . ?
C35 Rh Sb 92.74(5) . . ?
C37 Rh Sb 149.38(4) . . ?
P Rh Sb 92.941(11) . . ?
Cl Rh Sb 82.212(11) . . ?
C5 Fe C10 105.49(7) . . ?
C5 Fe C6 123.54(7) . . ?
C10 Fe C6 41.63(6) . . ?
C5 Fe C1 41.30(6) . . ?
C10 Fe C1 121.60(7) . . ?
C6 Fe C1 108.00(7) . . ?
C5 Fe C2 69.36(7) . . ?
C10 Fe C2 158.95(7) . . ?
C6 Fe C2 123.15(7) . . ?
C1 Fe C2 41.26(7) . . ?
C5 Fe C7 162.27(7) . . ?
C10 Fe C7 69.26(7) . . ?
C6 Fe C7 41.45(7) . . ?
C1 Fe C7 125.98(7) . . ?
C2 Fe C7 109.12(7) . . ?
C5 Fe C4 41.09(7) . . ?
C10 Fe C4 121.37(7) . . ?
C6 Fe C4 159.60(7) . . ?
C1 Fe C4 69.22(7) . . ?
C2 Fe C4 68.93(7) . . ?
C7 Fe C4 156.17(7) . . ?
C5 Fe C3 69.05(7) . . ?
C10 Fe C3 158.05(7) . . ?
C6 Fe C3 158.80(7) . . ?
C1 Fe C3 69.15(7) . . ?
C2 Fe C3 40.91(7) . . ?
C7 Fe C3 122.13(7) . . ?
C4 Fe C3 40.75(7) . . ?
C5 Fe C9 119.20(7) . . ?
C10 Fe C9 40.77(7) . . ?
C6 Fe C9 69.38(7) . . ?
C1 Fe C9 156.28(7) . . ?
C2 Fe C9 159.73(7) . . ?
C7 Fe C9 68.57(7) . . ?
C4 Fe C9 104.65(7) . . ?
C3 Fe C9 121.94(7) . . ?
C5 Fe C8 154.83(7) . . ?
C10 Fe C8 68.66(7) . . ?
C6 Fe C8 69.27(7) . . ?
C1 Fe C8 162.41(7) . . ?
C2 Fe C8 124.65(7) . . ?
C7 Fe C8 40.64(7) . . ?
C4 Fe C8 119.58(7) . . ?
C3 Fe C8 106.77(7) . . ?
C9 Fe C8 40.51(7) . . ?
C1 Sb C29 99.76(7) . . ?
C1 Sb C23 100.31(6) . . ?
C29 Sb C23 93.99(6) . . ?
C1 Sb Rh 117.47(4) . . ?
C29 Sb Rh 128.20(5) . . ?
C23 Sb Rh 111.74(5) . . ?
C6 P C11 99.98(7) . . ?
C6 P C17 101.72(8) . . ?
C11 P C17 103.77(7) . . ?
C6 P Rh 119.16(5) . . ?
C11 P Rh 112.92(6) . . ?
C17 P Rh 116.86(5) . . ?
C5 C1 C2 107.54(15) . . ?
C5 C1 Fe 69.08(9) . . ?
C2 C1 Fe 69.44(10) . . ?
C5 C1 Sb 125.34(12) . . ?
C2 C1 Sb 127.10(12) . . ?
Fe C1 Sb 125.43(8) . . ?
C3 C2 C1 107.95(15) . . ?
C3 C2 Fe 69.66(10) . . ?
C1 C2 Fe 69.30(9) . . ?
C3 C2 H2 126.0 . . ?
C1 C2 H2 126.0 . . ?
Fe C2 H2 126.6 . . ?
C4 C3 C2 108.36(16) . . ?
C4 C3 Fe 69.61(10) . . ?
C2 C3 Fe 69.43(10) . . ?
C4 C3 H3 125.8 . . ?
C2 C3 H3 125.8 . . ?
Fe C3 H3 126.7 . . ?
C3 C4 C5 108.11(15) . . ?
C3 C4 Fe 69.64(10) . . ?
C5 C4 Fe 69.01(9) . . ?
C3 C4 H4 125.9 . . ?
C5 C4 H4 125.9 . . ?
Fe C4 H4 127.0 . . ?
C4 C5 C1 108.03(15) . . ?
C4 C5 Fe 69.90(10) . . ?
C1 C5 Fe 69.62(9) . . ?
C4 C5 H5 126.0 . . ?
C1 C5 H5 126.0 . . ?
Fe C5 H5 126.1 . . ?
C7 C6 C10 106.61(14) . . ?
C7 C6 P 126.16(13) . . ?
C10 C6 P 126.03(13) . . ?
C7 C6 Fe 69.56(9) . . ?
C10 C6 Fe 69.12(9) . . ?
P C6 Fe 135.84(9) . . ?
C8 C7 C6 108.35(15) . . ?
C8 C7 Fe 70.07(10) . . ?
C6 C7 Fe 68.99(9) . . ?
C8 C7 H7 125.8 . . ?
C6 C7 H7 125.8 . . ?
Fe C7 H7 126.7 . . ?
C9 C8 C7 108.40(16) . . ?
C9 C8 Fe 69.64(10) . . ?
C7 C8 Fe 69.30(10) . . ?
C9 C8 H8 125.8 . . ?
C7 C8 H8 125.8 . . ?
Fe C8 H8 126.8 . . ?
C8 C9 C10 108.31(15) . . ?
C8 C9 Fe 69.85(10) . . ?
C10 C9 Fe 68.98(9) . . ?
C8 C9 H9 125.8 . . ?
C10 C9 H9 125.8 . . ?
Fe C9 H9 126.9 . . ?
C9 C10 C6 108.33(15) . . ?
C9 C10 Fe 70.25(10) . . ?
C6 C10 Fe 69.26(9) . . ?
C9 C10 H10 125.8 . . ?
C6 C10 H10 125.8 . . ?
Fe C10 H10 126.2 . . ?
C16 C11 C12 110.05(14) . . ?
C16 C11 P 112.65(11) . . ?
C12 C11 P 112.90(11) . . ?
C16 C11 H11 107.0 . . ?
C12 C11 H11 107.0 . . ?
P C11 H11 107.0 . . ?
C13 C12 C11 110.91(15) . . ?
C13 C12 H12A 109.5 . . ?
C11 C12 H12A 109.5 . . ?
C13 C12 H12B 109.5 . . ?
C11 C12 H12B 109.5 . . ?
H12A C12 H12B 108.0 . . ?
C14 C13 C12 112.48(16) . . ?
C14 C13 H13A 109.1 . . ?
C12 C13 H13A 109.1 . . ?
C14 C13 H13B 109.1 . . ?
C12 C13 H13B 109.1 . . ?
H13A C13 H13B 107.8 . . ?
C15 C14 C13 111.81(16) . . ?
C15 C14 H14A 109.3 . . ?
C13 C14 H14A 109.3 . . ?
C15 C14 H14B 109.3 . . ?
C13 C14 H14B 109.3 . . ?
H14A C14 H14B 107.9 . . ?
C14 C15 C16 110.61(16) . . ?
C14 C15 H15A 109.5 . . ?
C16 C15 H15A 109.5 . . ?
C14 C15 H15B 109.5 . . ?
C16 C15 H15B 109.5 . . ?
H15A C15 H15B 108.1 . . ?
C15 C16 C11 110.16(15) . . ?
C15 C16 H16A 109.6 . . ?
C11 C16 H16A 109.6 . . ?
C15 C16 H16B 109.6 . . ?
C11 C16 H16B 109.6 . . ?
H16A C16 H16B 108.1 . . ?
C22 C17 C18 110.33(14) . . ?
C22 C17 P 110.97(11) . . ?
C18 C17 P 113.76(12) . . ?
C22 C17 H17 107.1 . . ?
C18 C17 H17 107.1 . . ?
P C17 H17 107.1 . . ?
C17 C18 C19 111.35(14) . . ?
C17 C18 H18A 109.4 . . ?
C19 C18 H18A 109.4 . . ?
C17 C18 H18B 109.4 . . ?
C19 C18 H18B 109.4 . . ?
H18A C18 H18B 108.0 . . ?
C20 C19 C18 111.38(15) . . ?
C20 C19 H19A 109.4 . . ?
C18 C19 H19A 109.4 . . ?
C20 C19 H19B 109.4 . . ?
C18 C19 H19B 109.4 . . ?
H19A C19 H19B 108.0 . . ?
C19 C20 C21 111.24(16) . . ?
C19 C20 H20A 109.4 . . ?
C21 C20 H20A 109.4 . . ?
C19 C20 H20B 109.4 . . ?
C21 C20 H20B 109.4 . . ?
H20A C20 H20B 108.0 . . ?
C20 C21 C22 110.91(16) . . ?
C20 C21 H21A 109.5 . . ?
C22 C21 H21A 109.5 . . ?
C20 C21 H21B 109.5 . . ?
C22 C21 H21B 109.5 . . ?
H21A C21 H21B 108.0 . . ?
C21 C22 C17 111.35(14) . . ?
C21 C22 H22A 109.4 . . ?
C17 C22 H22A 109.4 . . ?
C21 C22 H22B 109.4 . . ?
C17 C22 H22B 109.4 . . ?
H22A C22 H22B 108.0 . . ?
C24 C23 C28 118.92(16) . . ?
C24 C23 Sb 120.63(12) . . ?
C28 C23 Sb 120.45(12) . . ?
C25 C24 C23 120.25(16) . . ?
C25 C24 H24 119.9 . . ?
C23 C24 H24 119.9 . . ?
C26 C25 C24 120.25(17) . . ?
C26 C25 H25 119.9 . . ?
C24 C25 H25 119.9 . . ?
C27 C26 C25 119.99(16) . . ?
C27 C26 H26 120.0 . . ?
C25 C26 H26 120.0 . . ?
C26 C27 C28 119.85(16) . . ?
C26 C27 H27 120.1 . . ?
C28 C27 H27 120.1 . . ?
C27 C28 C23 120.71(16) . . ?
C27 C28 H28 119.6 . . ?
C23 C28 H28 119.6 . . ?
C30 C29 C34 119.00(16) . . ?
C30 C29 Sb 122.68(13) . . ?
C34 C29 Sb 117.04(13) . . ?
C29 C30 C31 120.21(18) . . ?
C29 C30 H30 119.9 . . ?
C31 C30 H30 119.9 . . ?
C32 C31 C30 120.38(19) . . ?
C32 C31 H31 119.8 . . ?
C30 C31 H31 119.8 . . ?
C33 C32 C31 119.68(18) . . ?
C33 C32 H32 120.2 . . ?
C31 C32 H32 120.2 . . ?
C32 C33 C34 120.4(2) . . ?
C32 C33 H33 119.8 . . ?
C34 C33 H33 119.8 . . ?
C33 C34 C29 120.35(19) . . ?
C33 C34 H34 119.8 . . ?
C29 C34 H34 119.8 . . ?
C39 C35 C36 108.21(16) . . ?
C39 C35 C40 126.10(17) . . ?
C36 C35 C40 125.24(17) . . ?
C39 C35 Rh 71.17(10) . . ?
C36 C35 Rh 70.11(9) . . ?
C40 C35 Rh 130.42(12) . . ?
C35 C39 C38 108.04(16) . . ?
C35 C39 C44 127.23(18) . . ?
C38 C39 C44 124.44(17) . . ?
C35 C39 Rh 71.75(10) . . ?
C38 C39 Rh 71.31(10) . . ?
C44 C39 Rh 127.37(13) . . ?
C37 C36 C35 107.32(15) . . ?
C37 C36 C41 125.83(16) . . ?
C35 C36 C41 124.26(16) . . ?
C37 C36 Rh 72.87(9) . . ?
C35 C36 Rh 71.77(9) . . ?
C41 C36 Rh 135.10(13) . . ?
C38 C37 C36 108.03(16) . . ?
C38 C37 C42 125.48(16) . . ?
C36 C37 C42 125.58(16) . . ?
C38 C37 Rh 70.61(10) . . ?
C36 C37 Rh 69.40(9) . . ?
C42 C37 Rh 134.10(12) . . ?
C37 C38 C39 108.28(15) . . ?
C37 C38 C43 127.70(17) . . ?
C39 C38 C43 123.50(17) . . ?
C37 C38 Rh 72.47(10) . . ?
C39 C38 Rh 70.78(10) . . ?
C43 C38 Rh 128.92(12) . . ?
C35 C40 H40A 109.5 . . ?
C35 C40 H40B 109.5 . . ?
H40A C40 H40B 109.5 . . ?
C35 C40 H40C 109.5 . . ?
H40A C40 H40C 109.5 . . ?
H40B C40 H40C 109.5 . . ?
C36 C41 H41A 109.5 . . ?
C36 C41 H41B 109.5 . . ?
H41A C41 H41B 109.5 . . ?
C36 C41 H41C 109.5 . . ?
H41A C41 H41C 109.5 . . ?
H41B C41 H41C 109.5 . . ?
C37 C42 H42A 109.5 . . ?
C37 C42 H42B 109.5 . . ?
H42A C42 H42B 109.5 . . ?
C37 C42 H42C 109.5 . . ?
H42A C42 H42C 109.5 . . ?
H42B C42 H42C 109.5 . . ?
C38 C43 H43A 109.5 . . ?
C38 C43 H43B 109.5 . . ?
H43A C43 H43B 109.5 . . ?
C38 C43 H43C 109.5 . . ?
H43A C43 H43C 109.5 . . ?
H43B C43 H43C 109.5 . . ?
C39 C44 H44A 109.5 . . ?
C39 C44 H44B 109.5 . . ?
H44A C44 H44B 109.5 . . ?
C39 C44 H44C 109.5 . . ?
H44A C44 H44C 109.5 . . ?
H44B C44 H44C 109.5 . . ?
C2S C1S Cl1S 109.7(3) . . ?
C2S C1S H1SA 109.7 . . ?
Cl1S C1S H1SA 109.7 . . ?
C2S C1S H1SB 109.7 . . ?
Cl1S C1S H1SB 109.7 . . ?
H1SA C1S H1SB 108.2 . . ?
C1S C2S Cl2S 112.6(3) . . ?
C1S C2S H2SA 109.1 . . ?
Cl2S C2S H2SA 109.1 . . ?
C1S C2S H2SB 109.1 . . ?
Cl2S C2S H2SB 109.1 . . ?
H2SA C2S H2SB 107.8 . . ?
C2D C1D Cl1S 112.0(4) . . ?
C2D C1D H1DA 109.2 . . ?
Cl1S C1D H1DA 109.2 . . ?
C2D C1D H1DB 109.2 . . ?
Cl1S C1D H1DB 109.2 . . ?
H1DA C1D H1DB 107.9 . . ?
C1D C2D Cl2S 109.0(5) . . ?
C1D C2D H2DA 109.9 . . ?
Cl2S C2D H2DA 109.9 . . ?
C1D C2D H2DB 109.9 . . ?
Cl2S C2D H2DB 109.9 . . ?
H2DA C2D H2DB 108.3 . . ?
F3 P2 F1 92.13(15) . . ?
F3 P2 F6 90.59(15) . . ?
F1 P2 F6 177.17(14) . . ?
F3 P2 F2 92.21(10) . . ?
F1 P2 F2 90.53(10) . . ?
F6 P2 F2 90.14(10) . . ?
F3 P2 F5 178.80(14) . . ?
F1 P2 F5 88.79(11) . . ?
F6 P2 F5 88.47(12) . . ?
F2 P2 F5 88.56(8) . . ?
F3 P2 F4 89.47(11) . . ?
F1 P2 F4 88.92(10) . . ?
F6 P2 F4 90.32(10) . . ?
F2 P2 F4 178.25(9) . . ?
F5 P2 F4 89.77(9) . . ?

loop_
_geom_bond_atom_site_label_1
_geom_bond_atom_site_label_2
_geom_bond_distance
_geom_bond_site_symmetry_2
_geom_bond_publ_flag
Rh C36 2.2050(16) . ?
Rh C39 2.2197(17) . ?
Rh C38 2.2267(17) . ?
Rh C35 2.2271(17) . ?
Rh C37 2.2510(17) . ?
Rh P 2.3700(4) . ?
Rh Cl 2.3967(4) . ?
Rh Sb 2.59124(19) . ?
Fe C5 2.0295(17) . ?
Fe C10 2.0316(17) . ?
Fe C6 2.0335(16) . ?
Fe C1 2.0367(16) . ?
Fe C2 2.0386(17) . ?
Fe C7 2.0411(17) . ?
Fe C4 2.0413(17) . ?
Fe C3 2.0417(17) . ?
Fe C9 2.0484(17) . ?
Fe C8 2.0513(17) . ?
Sb C1 2.1098(17) . ?
Sb C29 2.1395(17) . ?
Sb C23 2.1467(16) . ?
P C6 1.8188(17) . ?
P C11 1.8548(17) . ?
P C17 1.8558(17) . ?
C1 C5 1.434(2) . ?
C1 C2 1.436(2) . ?
C2 C3 1.426(2) . ?
C2 H2 0.9500 . ?
C3 C4 1.422(3) . ?
C3 H3 0.9500 . ?
C4 C5 1.429(2) . ?
C4 H4 0.9500 . ?
C5 H5 0.9500 . ?
C6 C7 1.442(2) . ?
C6 C10 1.444(2) . ?
C7 C8 1.421(2) . ?
C7 H7 0.9500 . ?
C8 C9 1.419(3) . ?
C8 H8 0.9500 . ?
C9 C10 1.421(2) . ?
C9 H9 0.9500 . ?
C10 H10 0.9500 . ?
C11 C16 1.533(2) . ?
C11 C12 1.538(2) . ?
C11 H11 1.0000 . ?
C12 C13 1.532(2) . ?
C12 H12A 0.9900 . ?
C12 H12B 0.9900 . ?
C13 C14 1.527(3) . ?
C13 H13A 0.9900 . ?
C13 H13B 0.9900 . ?
C14 C15 1.526(3) . ?
C14 H14A 0.9900 . ?
C14 H14B 0.9900 . ?
C15 C16 1.530(2) . ?
C15 H15A 0.9900 . ?
C15 H15B 0.9900 . ?
C16 H16A 0.9900 . ?
C16 H16B 0.9900 . ?
C17 C22 1.533(2) . ?
C17 C18 1.533(2) . ?
C17 H17 1.0000 . ?
C18 C19 1.533(2) . ?
C18 H18A 0.9900 . ?
C18 H18B 0.9900 . ?
C19 C20 1.525(3) . ?
C19 H19A 0.9900 . ?
C19 H19B 0.9900 . ?
C20 C21 1.527(3) . ?
C20 H20A 0.9900 . ?
C20 H20B 0.9900 . ?
C21 C22 1.529(2) . ?
C21 H21A 0.9900 . ?
C21 H21B 0.9900 . ?
C22 H22A 0.9900 . ?
C22 H22B 0.9900 . ?
C23 C24 1.394(2) . ?
C23 C28 1.395(2) . ?
C24 C25 1.390(2) . ?
C24 H24 0.9500 . ?
C25 C26 1.387(3) . ?
C25 H25 0.9500 . ?
C26 C27 1.385(3) . ?
C26 H26 0.9500 . ?
C27 C28 1.389(2) . ?
C27 H27 0.9500 . ?
C28 H28 0.9500 . ?
C29 C30 1.392(2) . ?
C29 C34 1.395(3) . ?
C30 C31 1.392(3) . ?
C30 H30 0.9500 . ?
C31 C32 1.383(3) . ?
C31 H31 0.9500 . ?
C32 C33 1.381(3) . ?
C32 H32 0.9500 . ?
C33 C34 1.389(3) . ?
C33 H33 0.9500 . ?
C34 H34 0.9500 . ?
C35 C39 1.414(3) . ?
C35 C36 1.447(2) . ?
C35 C40 1.499(3) . ?
C39 C38 1.444(3) . ?
C39 C44 1.496(3) . ?
C36 C37 1.442(2) . ?
C36 C41 1.497(2) . ?
C37 C38 1.418(2) . ?
C37 C42 1.495(2) . ?
C38 C43 1.494(2) . ?
C40 H40A 0.9800 . ?
C40 H40B 0.9800 . ?
C40 H40C 0.9800 . ?
C41 H41A 0.9800 . ?
C41 H41B 0.9800 . ?
C41 H41C 0.9800 . ?
C42 H42A 0.9800 . ?
C42 H42B 0.9800 . ?
C42 H42C 0.9800 . ?
C43 H43A 0.9800 . ?
C43 H43B 0.9800 . ?
C43 H43C 0.9800 . ?
C44 H44A 0.9800 . ?
C44 H44B 0.9800 . ?
C44 H44C 0.9800 . ?
Cl1S C1S 1.756(4) . ?
Cl1S C1D 1.882(5) . ?
Cl2S C2D 1.731(7) . ?
Cl2S C2S 1.839(5) . ?
C1S C2S 1.496(6) . ?
C1S H1SA 0.9900 . ?
C1S H1SB 0.9900 . ?
C2S H2SA 0.9900 . ?
C2S H2SB 0.9900 . ?
C1D C2D 1.487(8) . ?
C1D H1DA 0.9900 . ?
C1D H1DB 0.9900 . ?
C2D H2DA 0.9900 . ?
C2D H2DB 0.9900 . ?
P2 F3 1.5662(18) . ?
P2 F1 1.5857(17) . ?
P2 F6 1.5863(18) . ?
P2 F2 1.5930(15) . ?
P2 F5 1.5969(16) . ?
P2 F4 1.6012(15) . ?
